data_2232562
loop_
_publ_author_name
'Shakuntala, K.'
'Vr\'abel, Viktor'
'Gowda, B. Thimme'
'Ko\<z\'i\<sek, Jozef'

_publ_section_title
;
 <i>N</i>-(4-Chloro-2-methylphenyl)maleamic acid
;
_journal_coeditor_code BQ2317
_journal_issue 12
_journal_name_full 'Acta Crystallographica Section E'
_journal_page_first o3317
_journal_paper_doi 10.1107/S1600536811047817
_journal_volume 67
_journal_year 2011
_chemical_formula_iupac 'C11 H10 Cl N O3'
_chemical_formula_moiety 'C11 H10 Cl N O3'
_chemical_formula_sum 'C11 H10 Cl N O3'
_chemical_formula_weight 239.65
_chemical_name_systematic
;
<i>N</i>-(4-Chloro-2-methylphenyl)maleamic acid
;
_space_group_crystal_system orthorhombic
_space_group_IT_number 61
_space_group_name_Hall '-P 2ac 2ab'
_space_group_name_H-M_alt 'P b c a'
_symmetry_space_group_name_Hall '-P 2ac 2ab'
_symmetry_space_group_name_H-M 'P b c a'
_atom_sites_solution_hydrogens geom
_atom_sites_solution_primary direct
_atom_sites_solution_secondary difmap
_audit_creation_method SHELXL-97
_cell_angle_alpha 90.00
_cell_angle_beta 90.00
_cell_angle_gamma 90.00
_cell_formula_units_Z 8
_cell_length_a 12.1310(11)
_cell_length_b 7.3990(7)
_cell_length_c 25.466(2)
_cell_measurement_reflns_used 1819
_cell_measurement_temperature 295(2)
_cell_measurement_theta_max 24.40
_cell_measurement_theta_min 3.60
_cell_volume 2285.8(3)
_computing_cell_refinement 'CrysAlis PRO (Oxford Diffraction, 2009)'
_computing_data_collection 'CrysAlis PRO (Oxford Diffraction, 2009)'
_computing_data_reduction 'CrysAlis PRO (Oxford Diffraction, 2009)'
_computing_molecular_graphics 'DIAMOND (Brandenburg, 2002)'
_computing_publication_material 'SHELXL97 (Sheldrick, 2008), PLATON (Spek, 2009) and WinGX (Farrugia, 1999)'
_computing_structure_refinement 'SHELXL97 (Sheldrick, 2008)'
_computing_structure_solution 'SHELXS97 (Sheldrick, 2008)'
_diffrn_ambient_temperature 295(2)
_diffrn_detector_area_resol_mean 0
_diffrn_measured_fraction_theta_full 0.963
_diffrn_measured_fraction_theta_max 0.963
_diffrn_measurement_device_type 'Oxford Diffraction Xcalibur'
_diffrn_measurement_method '\w scans with \k offsets'
_diffrn_radiation_monochromator graphite
_diffrn_radiation_source 'fine-focus sealed tube'
_diffrn_radiation_type MoK\a
_diffrn_radiation_wavelength 0.71073
_diffrn_reflns_av_R_equivalents 0.0246
_diffrn_reflns_av_sigmaI/netI 0.0112
_diffrn_reflns_limit_h_max 13
_diffrn_reflns_limit_h_min -14
_diffrn_reflns_limit_k_max 8
_diffrn_reflns_limit_k_min -8
_diffrn_reflns_limit_l_max 28
_diffrn_reflns_limit_l_min -29
_diffrn_reflns_number 17740
_diffrn_reflns_theta_full 24.40
_diffrn_reflns_theta_max 24.40
_diffrn_reflns_theta_min 3.60
_exptl_absorpt_coefficient_mu 0.325
_exptl_absorpt_correction_T_max 0.918
_exptl_absorpt_correction_T_min 0.865
_exptl_absorpt_correction_type multi-scan
_exptl_absorpt_process_details
;
(CrysAlis PRO; Oxford Diffraction, 2009)
;
_exptl_crystal_colour colourless
_exptl_crystal_density_diffrn 1.393
_exptl_crystal_density_method 'not measured'
_exptl_crystal_description plate
_exptl_crystal_F_000 992
_exptl_crystal_size_max 0.45
_exptl_crystal_size_mid 0.35
_exptl_crystal_size_min 0.25
_refine_diff_density_max 0.185
_refine_diff_density_min -0.272
_refine_ls_extinction_method none
_refine_ls_goodness_of_fit_ref 1.020
_refine_ls_hydrogen_treatment mixed
_refine_ls_matrix_type full
_refine_ls_number_parameters 154
_refine_ls_number_reflns 1819
_refine_ls_number_restraints 2
_refine_ls_restrained_S_all 1.019
_refine_ls_R_factor_all 0.0375
_refine_ls_R_factor_gt 0.0330
_refine_ls_shift/su_max 0.000
_refine_ls_shift/su_mean 0.000
_refine_ls_structure_factor_coef Fsqd
_refine_ls_weighting_details 'calc w=1/[\s^2^(Fo^2^)+(0.0445P)^2^+0.9459P] where P=(Fo^2^+2Fc^2^)/3'
_refine_ls_weighting_scheme calc
_refine_ls_wR_factor_gt 0.0859
_refine_ls_wR_factor_ref 0.0893
_reflns_number_gt 1642
_reflns_number_total 1819
_reflns_threshold_expression I>2sigma(I)
_cod_data_source_file bq2317.cif
_cod_data_source_block I
_cod_original_cell_volume 2285.7(3)
_cod_database_code 2232562
_cod_database_fobs_code 2232562

loop_
_symmetry_equiv_pos_as_xyz
'x, y, z'
'-x+1/2, -y, z+1/2'
'x+1/2, -y+1/2, -z'
'-x, y+1/2, -z+1/2'
'-x, -y, -z'
'x-1/2, y, -z-1/2'
'-x-1/2, y-1/2, z'
'x, -y-1/2, z-1/2'

loop_
_atom_site_type_symbol
_atom_site_label
_atom_site_fract_x
_atom_site_fract_y
_atom_site_fract_z
_atom_site_U_iso_or_equiv
_atom_site_adp_type
_atom_site_calc_flag
_atom_site_refinement_flags
_atom_site_occupancy
_atom_site_symmetry_multiplicity
C C1 0.29051(13) 0.3610(2) 0.08033(7) 0.0428(4) Uani d . 1 1
C C2 0.31769(14) 0.3019(3) 0.02624(7) 0.0485(5) Uani d . 1 1
H H2 0.3925 0.2917 0.0188 0.058 Uiso calc R 1 1
C C3 0.25011(15) 0.2612(3) -0.01329(6) 0.0505(5) Uani d . 1 1
H H3 0.2860 0.2317 -0.0444 0.061 Uiso calc R 1 1
C C4 0.12845(15) 0.2543(3) -0.01670(7) 0.0496(5) Uani d . 1 1
C C5 0.37645(12) 0.4444(2) 0.16488(6) 0.0368(4) Uani d . 1 1
C C6 0.46315(13) 0.5525(2) 0.18298(6) 0.0383(4) Uani d . 1 1
C C7 0.46319(14) 0.6020(2) 0.23578(6) 0.0431(4) Uani d . 1 1
H H7 0.5205 0.6723 0.2489 0.052 Uiso calc R 1 1
C C8 0.37918(14) 0.5481(2) 0.26889(6) 0.0410(4) Uani d . 1 1
C C9 0.29334(14) 0.4439(2) 0.25077(7) 0.0449(4) Uani d . 1 1
H H9 0.2366 0.4097 0.2732 0.054 Uiso calc R 1 1
C C10 0.29265(14) 0.3907(2) 0.19860(7) 0.0429(4) Uani d . 1 1
H H10 0.2357 0.3185 0.1861 0.051 Uiso calc R 1 1
C C11 0.55428(15) 0.6166(3) 0.14712(7) 0.0517(5) Uani d . 1 1
H H11A 0.5937 0.5141 0.1336 0.078 Uiso calc R 1 1
H H11B 0.6039 0.6927 0.1664 0.078 Uiso calc R 1 1
H H11C 0.5231 0.6837 0.1185 0.078 Uiso calc R 1 1
N N1 0.37789(11) 0.38698(19) 0.11129(5) 0.0406(4) Uani d D 1 1
H H1 0.4407(8) 0.369(2) 0.0965(6) 0.046(5) Uiso d D 1 1
O O1 0.19506(10) 0.3884(2) 0.09562(5) 0.0656(4) Uani d . 1 1
O O2 0.06813(10) 0.2998(3) 0.02376(5) 0.0746(5) Uani d D 1 1
H H2A 0.1092(19) 0.340(3) 0.0519(7) 0.098(8) Uiso d D 1 1
O O3 0.08638(11) 0.2036(2) -0.05732(5) 0.0700(4) Uani d . 1 1
Cl Cl1 0.38181(4) 0.61481(7) 0.334722(17) 0.0585(2) Uani d . 1 1

loop_
_atom_site_aniso_label
_atom_site_aniso_U_11
_atom_site_aniso_U_22
_atom_site_aniso_U_33
_atom_site_aniso_U_12
_atom_site_aniso_U_13
_atom_site_aniso_U_23
C1 0.0340(9) 0.0542(10) 0.0401(9) -0.0017(8) -0.0029(7) -0.0048(8)
C2 0.0339(9) 0.0681(12) 0.0436(10) -0.0021(8) 0.0016(7) -0.0083(9)
C3 0.0436(9) 0.0720(12) 0.0359(9) -0.0057(9) 0.0018(8) -0.0065(9)
C4 0.0438(10) 0.0691(12) 0.0358(10) -0.0091(9) -0.0067(8) 0.0037(9)
C5 0.0355(8) 0.0380(8) 0.0370(9) 0.0011(7) -0.0049(7) -0.0031(7)
C6 0.0355(8) 0.0360(8) 0.0434(9) -0.0009(7) -0.0029(7) -0.0012(7)
C7 0.0441(10) 0.0389(9) 0.0463(10) -0.0041(8) -0.0090(8) -0.0061(7)
C8 0.0509(10) 0.0366(8) 0.0356(9) 0.0025(8) -0.0047(7) -0.0026(7)
C9 0.0473(10) 0.0460(9) 0.0415(9) -0.0040(8) 0.0030(7) 0.0015(8)
C10 0.0410(9) 0.0452(9) 0.0425(9) -0.0094(8) -0.0028(7) -0.0027(7)
C11 0.0440(10) 0.0592(11) 0.0519(11) -0.0133(9) 0.0002(8) -0.0048(9)
N1 0.0321(8) 0.0517(9) 0.0380(8) -0.0033(6) -0.0008(6) -0.0070(6)
O1 0.0350(7) 0.1178(13) 0.0441(7) 0.0058(7) -0.0029(5) -0.0196(7)
O2 0.0374(7) 0.1425(15) 0.0439(8) -0.0093(8) -0.0041(6) -0.0140(9)
O3 0.0527(8) 0.1129(12) 0.0444(7) -0.0126(8) -0.0140(6) -0.0092(8)
Cl1 0.0767(4) 0.0599(3) 0.0388(3) -0.0056(2) -0.0028(2) -0.00955(19)

loop_
_atom_type_symbol
_atom_type_description
_atom_type_scat_dispersion_real
_atom_type_scat_dispersion_imag
_atom_type_scat_source
C C 0.0033 0.0016 'International Tables Vol C Tables 4.2.6.8 and 6.1.1.4'
H H 0.0000 0.0000 'International Tables Vol C Tables 4.2.6.8 and 6.1.1.4'
N N 0.0061 0.0033 'International Tables Vol C Tables 4.2.6.8 and 6.1.1.4'
O O 0.0106 0.0060 'International Tables Vol C Tables 4.2.6.8 and 6.1.1.4'
Cl Cl 0.1484 0.1585 'International Tables Vol C Tables 4.2.6.8 and 6.1.1.4'

loop_
_geom_angle_atom_site_label_1
_geom_angle_atom_site_label_2
_geom_angle_atom_site_label_3
_geom_angle_site_symmetry_1
_geom_angle
O1 C1 O1 1 0.00(12)
O1 C1 N1 1 122.22(16)
O1 C1 N1 . 122.22(16)
O1 C1 C2 1 123.26(15)
O1 C1 C2 . 123.26(15)
N1 C1 C2 . 114.50(14)
C3 C2 C1 . 129.17(16)
C3 C2 H2 . 115.4
C1 C2 H2 . 115.4
C2 C3 C4 . 131.75(17)
C2 C3 H3 . 114.1
C4 C3 H3 . 114.1
O3 C4 O2 . 121.08(16)
O3 C4 C3 . 118.71(17)
O2 C4 C3 . 120.21(15)
C10 C5 C6 . 120.67(15)
C10 C5 N1 . 120.95(14)
C6 C5 N1 . 118.36(14)
C7 C6 C5 . 117.92(15)
C7 C6 C11 . 120.05(15)
C5 C6 C11 . 122.03(15)
C8 C7 C6 . 120.85(15)
C8 C7 H7 . 119.6
C6 C7 H7 . 119.6
C9 C8 C7 . 121.03(15)
C9 C8 Cl1 . 119.60(13)
C7 C8 Cl1 . 119.37(13)
C8 C9 C10 . 119.05(16)
C8 C9 H9 . 120.5
C10 C9 H9 . 120.5
C9 C10 C5 . 120.47(15)
C9 C10 H10 . 119.8
C5 C10 H10 . 119.8
C6 C11 H11A . 109.5
C6 C11 H11B . 109.5
H11A C11 H11B . 109.5
C6 C11 H11C . 109.5
H11A C11 H11C . 109.5
H11B C11 H11C . 109.5
C1 N1 C5 . 126.65(14)
C1 N1 H1 . 114.9(12)
C5 N1 H1 . 118.4(12)
O1 O1 C1 1 0(10)
C4 O2 H2A . 113.1(17)

loop_
_geom_bond_atom_site_label_1
_geom_bond_atom_site_label_2
_geom_bond_site_symmetry_2
_geom_bond_distance
C1 O1 1 1.238(2)
C1 O1 . 1.238(2)
C1 N1 . 1.335(2)
C1 C2 . 1.482(2)
C2 C3 . 1.333(2)
C2 H2 . 0.9300
C3 C4 . 1.479(3)
C3 H3 . 0.9300
C4 O3 . 1.213(2)
C4 O2 . 1.308(2)
C5 C10 . 1.389(2)
C5 C6 . 1.400(2)
C5 N1 . 1.429(2)
C6 C7 . 1.394(2)
C6 C11 . 1.510(2)
C7 C8 . 1.382(2)
C7 H7 . 0.9300
C8 C9 . 1.375(2)
C8 Cl1 . 1.7478(16)
C9 C10 . 1.386(2)
C9 H9 . 0.9300
C10 H10 . 0.9300
C11 H11A . 0.9600
C11 H11B . 0.9600
C11 H11C . 0.9600
N1 H1 . 0.861(5)
O1 O1 1 0.000(5)
O2 H2A . 0.920(5)

loop_
_geom_hbond_atom_site_label_D
_geom_hbond_atom_site_label_H
_geom_hbond_atom_site_label_A
_geom_hbond_site_symmetry_A
_geom_hbond_distance_DH
_geom_hbond_distance_HA
_geom_hbond_distance_DA
_geom_hbond_angle_DHA
N1 H1 O3 3 0.861(5) 2.099(6) 2.9556(19) 173.6(17)
O2 H2A O1 1 0.920(5) 1.568(7) 2.4797(17) 171(3)

loop_
_geom_torsion_atom_site_label_1
_geom_torsion_atom_site_label_2
_geom_torsion_atom_site_label_3
_geom_torsion_atom_site_label_4
_geom_torsion_site_symmetry_1
_geom_torsion_site_symmetry_4
_geom_torsion
O1 C1 C2 C3 1 . -3.2(3)
O1 C1 C2 C3 . . -3.2(3)
N1 C1 C2 C3 . . 178.4(2)
C1 C2 C3 C4 . . -2.4(4)
C2 C3 C4 O3 . . -176.3(2)
C2 C3 C4 O2 . . 2.7(4)
C10 C5 C6 C7 . . 0.8(2)
N1 C5 C6 C7 . . -177.59(14)
C10 C5 C6 C11 . . -178.68(16)
N1 C5 C6 C11 . . 2.9(2)
C5 C6 C7 C8 . . -1.0(2)
C11 C6 C7 C8 . . 178.52(16)
C6 C7 C8 C9 . . 0.1(3)
C6 C7 C8 Cl1 . . -179.45(13)
C7 C8 C9 C10 . . 0.9(3)
Cl1 C8 C9 C10 . . -179.48(13)
C8 C9 C10 C5 . . -1.1(3)
C6 C5 C10 C9 . . 0.2(3)
N1 C5 C10 C9 . . 178.60(15)
O1 C1 N1 C5 1 . 1.3(3)
O1 C1 N1 C5 . . 1.3(3)
C2 C1 N1 C5 . . 179.73(16)
C10 C5 N1 C1 . . 34.9(3)
C6 C5 N1 C1 . . -146.67(17)
N1 C1 O1 O1 . 1 0.00(10)
C2 C1 O1 O1 . 1 0.00(4)
